data_4023074
loop_
_publ_author_name
'Jamie L. Zigterman'
'Jacqueline C. S. Woo'
'Shawn D. Walker'
'Jason S. Tedrow'
'Christopher J. Borths'
'Emilio E. Bunel'
'Margaret M. Faul'

_publ_section_title
;
 Highly Selective Rhodium-Catalyzed Conjugate Addition Reactions
 of 4-Oxobutenamides
;
_journal_name_full 'Journal of Organic Chemistry'
_journal_page_first 8870
_journal_page_last 8876
_journal_paper_doi 10.1021/jo701682c
_journal_volume 72
_journal_year 2007
_chemical_formula_sum 'C20 H20 Br N O3'
_chemical_formula_weight 402.28
_chemical_name_systematic
; 
 ? 
;
_space_group_IT_number 19
_symmetry_cell_setting orthorhombic
_symmetry_space_group_name_Hall 'P 2ac 2ab'
_symmetry_space_group_name_H-M 'P 21 21 21'
_atom_sites_solution_hydrogens geom
_atom_sites_solution_primary direct
_atom_sites_solution_secondary difmap
_audit_creation_method SHELXL-97
_cell_angle_alpha 90.00
_cell_angle_beta 90.00
_cell_angle_gamma 90.00
_cell_formula_units_Z 4
_cell_length_a 6.436(2)
_cell_length_b 11.263(4)
_cell_length_c 24.913(9)
_cell_measurement_reflns_used 719
_cell_measurement_temperature 193(2)
_cell_measurement_theta_max 20.96
_cell_measurement_theta_min 3.05
_cell_volume 1806.0(11)
_computing_cell_refinement 'SMART (BRUKER, V5.625, 2001)'
_computing_data_collection 'ASTRO (BRUKER, V5.007, 1997)'
_computing_data_reduction 'SAINT (BRUKER, V6.22, 2001)'
_computing_molecular_graphics 'SHELXTL (BRUKER, 2000, V6.1)'
_computing_publication_material 'XCIF (Sheldrick and BRUKER, 1997, V5.1)'
_computing_structure_refinement 'SHELXL-97 (Sheldrick, 1997)'
_computing_structure_solution 'SHELXS-97 (Sheldrick, 1990)'
_diffrn_ambient_temperature 193(2)
_diffrn_detector_area_resol_mean 836.6
_diffrn_measured_fraction_theta_full 0.998
_diffrn_measured_fraction_theta_max 0.998
_diffrn_measurement_device_type 'Bruker CCD'
_diffrn_measurement_method '\w, 0.3 deg'
_diffrn_radiation_monochromator graphite
_diffrn_radiation_source 'normal-focus sealed tube'
_diffrn_radiation_type MoK\a
_diffrn_radiation_wavelength 0.71073
_diffrn_reflns_av_R_equivalents 0.0573
_diffrn_reflns_av_sigmaI/netI 0.0731
_diffrn_reflns_limit_h_max 7
_diffrn_reflns_limit_h_min -7
_diffrn_reflns_limit_k_max 13
_diffrn_reflns_limit_k_min -13
_diffrn_reflns_limit_l_max 25
_diffrn_reflns_limit_l_min -29
_diffrn_reflns_number 10188
_diffrn_reflns_theta_full 25.11
_diffrn_reflns_theta_max 25.11
_diffrn_reflns_theta_min 1.63
_diffrn_standards_decay_% <1
_diffrn_standards_interval_count 0
_diffrn_standards_number 0
_exptl_absorpt_coefficient_mu 2.294
_exptl_absorpt_correction_T_max 0.9138
_exptl_absorpt_correction_T_min 0.8030
_exptl_absorpt_correction_type Emppirical
_exptl_absorpt_process_details SADABS
_exptl_crystal_colour colorless
_exptl_crystal_density_diffrn 1.479
_exptl_crystal_density_method 'not measured'
_exptl_crystal_description needle
_exptl_crystal_F_000 824
_exptl_crystal_size_max 0.10
_exptl_crystal_size_mid 0.04
_exptl_crystal_size_min 0.04
_refine_diff_density_max 0.815
_refine_diff_density_min -0.650
_refine_diff_density_rms 0.108
_refine_ls_abs_structure_details 'Flack H D (1983), Acta Cryst. A39, 876-881'
_refine_ls_abs_structure_Flack 0.015(16)
_refine_ls_extinction_method none
_refine_ls_goodness_of_fit_ref 1.058
_refine_ls_hydrogen_treatment constr
_refine_ls_matrix_type full
_refine_ls_number_parameters 226
_refine_ls_number_reflns 3223
_refine_ls_number_restraints 0
_refine_ls_restrained_S_all 1.058
_refine_ls_R_factor_all 0.0746
_refine_ls_R_factor_gt 0.0538
_refine_ls_shift/su_max 0.000
_refine_ls_shift/su_mean 0.000
_refine_ls_structure_factor_coef Fsqd
_refine_ls_weighting_details 'calc w=1/[\s^2^(Fo^2^)+(0.0607P)^2^+0.0000P] where P=(Fo^2^+2Fc^2^)/3'
_refine_ls_weighting_scheme calc
_refine_ls_wR_factor_gt 0.1175
_refine_ls_wR_factor_ref 0.1270
_reflns_number_gt 2536
_reflns_number_total 3223
_reflns_threshold_expression >2sigma(I)
_cod_data_source_file jo701682c-File006.cif
_cod_data_source_block amg2506t
_cod_depositor_comments
;
The following automatic conversions were performed:
'_symmetry_cell_setting' value 'Orthorhombic' changed to 'orthorhombic'
according to '/home/saulius/struct/CIF-dictionaries/cif_core.dic'
dictionary named 'cif_core.dic' version 2.4.1 from 2010-06-29.

Automatic conversion script
Id: cif_fix_enum 1527 2010-12-29 10:47:43Z saulius 
;
_cod_database_code 4023074

loop_
_symmetry_equiv_pos_as_xyz
'x, y, z'
'-x+1/2, -y, z+1/2'
'-x, y+1/2, -z+1/2'
'x+1/2, -y+1/2, -z'

loop_
_atom_site_label
_atom_site_type_symbol
_atom_site_fract_x
_atom_site_fract_y
_atom_site_fract_z
_atom_site_U_iso_or_equiv
_atom_site_adp_type
_atom_site_occupancy
_atom_site_symmetry_multiplicity
_atom_site_calc_flag
_atom_site_refinement_flags
Br1 Br 0.93365(9) 0.32096(5) 0.86180(3) 0.0562(2) Uani 1 1 d .
O1 O 0.5956(7) 1.0372(3) 0.94498(16) 0.0498(10) Uani 1 1 d .
O2 O 0.0779(6) 0.7404(3) 0.92237(15) 0.0400(9) Uani 1 1 d .
O3 O 0.1520(6) 0.8341(4) 0.80962(16) 0.0509(10) Uani 1 1 d .
N1 N 0.3948(6) 0.8164(4) 0.93856(17) 0.0348(9) Uani 1 1 d .
C1 C 0.2638(7) 0.7439(4) 0.9130(2) 0.0298(12) Uani 1 1 d .
C2 C 0.3547(7) 0.6619(4) 0.86970(19) 0.0298(11) Uani 1 1 d .
H2 H 0.4677 0.7054 0.8504 0.036 Uiso 1 1 calc R
C3 C 0.1841(8) 0.6289(4) 0.8290(2) 0.0347(12) Uani 1 1 d .
H3A H 0.2456 0.5785 0.8006 0.042 Uiso 1 1 calc R
H3B H 0.0761 0.5815 0.8475 0.042 Uiso 1 1 calc R
C4 C 0.0836(10) 0.7351(5) 0.8034(2) 0.0363(12) Uani 1 1 d .
C5 C 0.3145(9) 0.9083(5) 0.9741(2) 0.0403(13) Uani 1 1 d .
H5A H 0.3725 0.8983 1.0107 0.048 Uiso 1 1 calc R
H5B H 0.1612 0.9029 0.9764 0.048 Uiso 1 1 calc R
C6 C 0.3783(10) 1.0280(5) 0.9511(3) 0.0513(16) Uani 1 1 d .
H6A H 0.3108 1.0392 0.9157 0.062 Uiso 1 1 calc R
H6B H 0.3291 1.0920 0.9752 0.062 Uiso 1 1 calc R
C7 C 0.6726(9) 0.9464(5) 0.9109(2) 0.0423(14) Uani 1 1 d .
H7A H 0.8255 0.9537 0.9080 0.051 Uiso 1 1 calc R
H7B H 0.6131 0.9564 0.8745 0.051 Uiso 1 1 calc R
C8 C 0.6188(7) 0.8259(5) 0.9317(2) 0.0370(12) Uani 1 1 d .
H8A H 0.6675 0.7646 0.9061 0.044 Uiso 1 1 calc R
H8B H 0.6890 0.8124 0.9665 0.044 Uiso 1 1 calc R
C9 C 0.4452(8) 0.5496(4) 0.89399(19) 0.0293(11) Uani 1 1 d .
C10 C 0.6227(7) 0.4983(4) 0.8729(2) 0.0287(11) Uani 1 1 d .
H10 H 0.6963 0.5367 0.8448 0.034 Uiso 1 1 calc R
C11 C 0.6915(8) 0.3927(5) 0.8926(2) 0.0353(13) Uani 1 1 d .
C12 C 0.5945(9) 0.3346(4) 0.9337(2) 0.0395(12) Uani 1 1 d .
H12 H 0.6466 0.2615 0.9472 0.047 Uiso 1 1 calc R
C13 C 0.4194(11) 0.3856(5) 0.9550(2) 0.0473(14) Uani 1 1 d .
H13 H 0.3475 0.3467 0.9832 0.057 Uiso 1 1 calc R
C14 C 0.3464(8) 0.4923(4) 0.9360(2) 0.0373(13) Uani 1 1 d .
H14 H 0.2269 0.5271 0.9518 0.045 Uiso 1 1 calc R
C15 C -0.1064(8) 0.7153(4) 0.76994(19) 0.0309(12) Uani 1 1 d .
C16 C -0.1475(8) 0.6072(5) 0.7454(2) 0.0394(13) Uani 1 1 d .
H16 H -0.0563 0.5420 0.7508 0.047 Uiso 1 1 calc R
C17 C -0.3198(10) 0.5943(6) 0.7135(2) 0.0473(15) Uani 1 1 d .
H17 H -0.3450 0.5205 0.6963 0.057 Uiso 1 1 calc R
C18 C -0.4564(9) 0.6869(5) 0.7061(2) 0.0505(14) Uani 1 1 d .
H18 H -0.5757 0.6769 0.6841 0.061 Uiso 1 1 calc R
C19 C -0.4182(10) 0.7951(5) 0.7311(2) 0.0472(15) Uani 1 1 d .
H19 H -0.5125 0.8592 0.7265 0.057 Uiso 1 1 calc R
C20 C -0.2433(8) 0.8097(5) 0.7625(2) 0.0376(12) Uani 1 1 d .
H20 H -0.2164 0.8840 0.7791 0.045 Uiso 1 1 calc R

loop_
_atom_site_aniso_label
_atom_site_aniso_U_11
_atom_site_aniso_U_22
_atom_site_aniso_U_33
_atom_site_aniso_U_23
_atom_site_aniso_U_13
_atom_site_aniso_U_12
Br1 0.0408(3) 0.0445(3) 0.0833(5) -0.0109(3) 0.0050(3) 0.0078(3)
O1 0.065(3) 0.034(2) 0.050(3) -0.0030(17) 0.000(2) -0.002(2)
O2 0.0296(18) 0.043(2) 0.048(2) -0.0029(17) 0.006(2) 0.0025(18)
O3 0.058(2) 0.039(3) 0.055(3) 0.0053(19) -0.015(2) -0.009(2)
N1 0.033(2) 0.030(2) 0.042(3) -0.009(2) -0.0028(19) 0.003(2)
C1 0.025(3) 0.025(3) 0.039(3) 0.007(2) 0.002(2) 0.001(2)
C2 0.031(2) 0.029(3) 0.030(3) -0.005(2) -0.001(2) -0.003(2)
C3 0.042(3) 0.030(3) 0.032(3) 0.004(2) -0.009(3) 0.003(2)
C4 0.048(3) 0.027(3) 0.034(3) 0.002(2) 0.005(3) -0.006(3)
C5 0.047(3) 0.039(3) 0.035(3) -0.009(2) -0.002(3) 0.008(3)
C6 0.068(4) 0.040(3) 0.045(4) -0.005(3) 0.003(3) 0.012(3)
C7 0.043(3) 0.036(3) 0.048(4) -0.001(2) -0.008(3) 0.000(3)
C8 0.032(2) 0.035(3) 0.044(3) -0.010(3) -0.010(2) 0.006(2)
C9 0.033(2) 0.026(2) 0.029(3) -0.002(2) -0.006(3) -0.005(2)
C10 0.029(2) 0.027(3) 0.030(3) 0.000(2) -0.003(2) -0.0001(19)
C11 0.028(2) 0.035(3) 0.042(3) -0.012(3) -0.008(2) 0.007(2)
C12 0.055(3) 0.027(3) 0.037(3) 0.003(2) -0.006(3) 0.006(3)
C13 0.065(4) 0.035(3) 0.042(3) 0.012(2) 0.009(3) 0.001(3)
C14 0.044(3) 0.036(3) 0.032(3) -0.001(2) 0.007(3) 0.002(2)
C15 0.039(3) 0.032(3) 0.021(3) 0.006(2) 0.003(2) -0.001(2)
C16 0.050(3) 0.031(3) 0.037(3) 0.004(2) -0.006(3) 0.011(3)
C17 0.063(4) 0.043(3) 0.036(3) -0.005(3) -0.013(3) -0.002(3)
C18 0.053(3) 0.053(4) 0.046(3) 0.004(3) -0.019(3) 0.004(4)
C19 0.052(3) 0.047(4) 0.043(3) 0.007(3) -0.006(3) 0.014(3)
C20 0.051(3) 0.034(3) 0.027(3) 0.005(2) 0.001(2) 0.002(3)

loop_
_atom_type_symbol
_atom_type_description
_atom_type_scat_dispersion_real
_atom_type_scat_dispersion_imag
_atom_type_scat_source
C C 0.0033 0.0016 'International Tables Vol C Tables 4.2.6.8 and 6.1.1.4'
H H 0.0000 0.0000 'International Tables Vol C Tables 4.2.6.8 and 6.1.1.4'
N N 0.0061 0.0033 'International Tables Vol C Tables 4.2.6.8 and 6.1.1.4'
O O 0.0106 0.0060 'International Tables Vol C Tables 4.2.6.8 and 6.1.1.4'
Br Br -0.2901 2.4595 'International Tables Vol C Tables 4.2.6.8 and 6.1.1.4'

loop_
_geom_angle_atom_site_label_1
_geom_angle_atom_site_label_2
_geom_angle_atom_site_label_3
_geom_angle
C6 O1 C7 111.0(5)
C1 N1 C8 127.9(4)
C1 N1 C5 120.0(4)
C8 N1 C5 111.8(4)
O2 C1 N1 123.3(5)
O2 C1 C2 119.2(5)
N1 C1 C2 117.5(4)
C9 C2 C1 111.5(4)
C9 C2 C3 109.5(4)
C1 C2 C3 109.7(4)
C9 C2 H2 108.7
C1 C2 H2 108.7
C3 C2 H2 108.7
C4 C3 C2 113.2(4)
C4 C3 H3A 108.9
C2 C3 H3A 108.9
C4 C3 H3B 108.9
C2 C3 H3B 108.9
H3A C3 H3B 107.8
O3 C4 C15 120.4(5)
O3 C4 C3 121.6(5)
C15 C4 C3 118.0(4)
N1 C5 C6 107.7(5)
N1 C5 H5A 110.2
C6 C5 H5A 110.2
N1 C5 H5B 110.2
C6 C5 H5B 110.2
H5A C5 H5B 108.5
O1 C6 C5 111.9(5)
O1 C6 H6A 109.2
C5 C6 H6A 109.2
O1 C6 H6B 109.2
C5 C6 H6B 109.2
H6A C6 H6B 107.9
O1 C7 C8 111.5(5)
O1 C7 H7A 109.3
C8 C7 H7A 109.3
O1 C7 H7B 109.3
C8 C7 H7B 109.3
H7A C7 H7B 108.0
N1 C8 C7 109.7(4)
N1 C8 H8A 109.7
C7 C8 H8A 109.7
N1 C8 H8B 109.7
C7 C8 H8B 109.7
H8A C8 H8B 108.2
C14 C9 C10 118.1(4)
C14 C9 C2 120.9(5)
C10 C9 C2 120.9(4)
C11 C10 C9 119.8(5)
C11 C10 H10 120.1
C9 C10 H10 120.1
C10 C11 C12 122.7(5)
C10 C11 Br1 119.3(4)
C12 C11 Br1 118.0(4)
C11 C12 C13 117.6(5)
C11 C12 H12 121.2
C13 C12 H12 121.2
C12 C13 C14 120.9(5)
C12 C13 H13 119.5
C14 C13 H13 119.5
C13 C14 C9 120.7(5)
C13 C14 H14 119.6
C9 C14 H14 119.6
C16 C15 C20 119.4(5)
C16 C15 C4 122.1(5)
C20 C15 C4 118.5(5)
C17 C16 C15 120.1(5)
C17 C16 H16 119.9
C15 C16 H16 119.9
C16 C17 C18 120.9(5)
C16 C17 H17 119.5
C18 C17 H17 119.5
C17 C18 C19 119.4(6)
C17 C18 H18 120.3
C19 C18 H18 120.3
C20 C19 C18 120.1(6)
C20 C19 H19 119.9
C18 C19 H19 119.9
C19 C20 C15 120.0(5)
C19 C20 H20 120.0
C15 C20 H20 120.0

loop_
_geom_bond_atom_site_label_1
_geom_bond_atom_site_label_2
_geom_bond_distance
Br1 C11 1.916(5)
O1 C6 1.411(8)
O1 C7 1.418(7)
O2 C1 1.220(6)
O3 C4 1.208(6)
N1 C1 1.335(6)
N1 C8 1.456(6)
N1 C5 1.457(6)
C1 C2 1.537(7)
C2 C9 1.519(6)
C2 C3 1.540(7)
C2 H2 1.0000
C3 C4 1.502(7)
C3 H3A 0.9900
C3 H3B 0.9900
C4 C15 1.498(8)
C5 C6 1.522(8)
C5 H5A 0.9900
C5 H5B 0.9900
C6 H6A 0.9900
C6 H6B 0.9900
C7 C8 1.493(8)
C7 H7A 0.9900
C7 H7B 0.9900
C8 H8A 0.9900
C8 H8B 0.9900
C9 C14 1.383(7)
C9 C10 1.384(7)
C10 C11 1.360(7)
C10 H10 0.9500
C11 C12 1.368(8)
C12 C13 1.372(8)
C12 H12 0.9500
C13 C14 1.374(8)
C13 H13 0.9500
C14 H14 0.9500
C15 C16 1.387(7)
C15 C20 1.393(7)
C16 C17 1.373(8)
C16 H16 0.9500
C17 C18 1.376(8)
C17 H17 0.9500
C18 C19 1.391(8)
C18 H18 0.9500
C19 C20 1.381(8)
C19 H19 0.9500
C20 H20 0.9500

loop_
_geom_torsion_atom_site_label_1
_geom_torsion_atom_site_label_2
_geom_torsion_atom_site_label_3
_geom_torsion_atom_site_label_4
_geom_torsion
C8 N1 C1 O2 178.3(5)
C5 N1 C1 O2 -8.9(8)
C8 N1 C1 C2 -2.0(8)
C5 N1 C1 C2 170.8(4)
O2 C1 C2 C9 -96.7(5)
N1 C1 C2 C9 83.6(5)
O2 C1 C2 C3 24.8(6)
N1 C1 C2 C3 -154.9(4)
C9 C2 C3 C4 179.3(4)
C1 C2 C3 C4 56.6(6)
C2 C3 C4 O3 9.2(7)
C2 C3 C4 C15 -170.5(4)
C1 N1 C5 C6 -117.5(6)
C8 N1 C5 C6 56.4(6)
C7 O1 C6 C5 58.5(6)
N1 C5 C6 O1 -57.2(6)
C6 O1 C7 C8 -57.6(6)
C1 N1 C8 C7 116.4(6)
C5 N1 C8 C7 -56.9(6)
O1 C7 C8 N1 56.2(6)
C1 C2 C9 C14 39.7(6)
C3 C2 C9 C14 -81.9(6)
C1 C2 C9 C10 -143.7(4)
C3 C2 C9 C10 94.7(5)
C14 C9 C10 C11 1.9(7)
C2 C9 C10 C11 -174.8(4)
C9 C10 C11 C12 -1.4(7)
C9 C10 C11 Br1 178.5(4)
C10 C11 C12 C13 0.9(8)
Br1 C11 C12 C13 -179.0(4)
C11 C12 C13 C14 -1.0(9)
C12 C13 C14 C9 1.6(9)
C10 C9 C14 C13 -2.0(8)
C2 C9 C14 C13 174.7(5)
O3 C4 C15 C16 155.7(5)
C3 C4 C15 C16 -24.6(7)
O3 C4 C15 C20 -23.0(7)
C3 C4 C15 C20 156.7(5)
C20 C15 C16 C17 1.1(8)
C4 C15 C16 C17 -177.6(5)
C15 C16 C17 C18 -1.4(9)
C16 C17 C18 C19 0.5(9)
C17 C18 C19 C20 0.7(9)
C18 C19 C20 C15 -1.0(8)
C16 C15 C20 C19 0.1(8)
C4 C15 C20 C19 178.8(5)

loop_
_cod_related_entry_id
_cod_related_entry_database
_cod_related_entry_code
1 ChemSpider 30658614
